data_7229028
loop_
_publ_author_name
'Park, Yongseok'
'Fei, Xiang'
'Yuan, Yue'
'Lee, Sanha'
'Hur, Joonseong'
'Park, Sung Jean'
'Jung, Jae-Kyung'
'Seo, Seung-Yong'

_publ_section_title
;
 Chemoselective acylation of 2-amino-8-quinolinol in the generation of
 C2-amides or C8-esters
;
_journal_issue 67
_journal_name_full 'RSC Adv.'
_journal_page_first 41955
_journal_paper_doi 10.1039/C7RA05287A
_journal_volume 7
_journal_year 2017
_chemical_formula_moiety 'C16 H11 Cl N2 O2'
_chemical_formula_sum 'C16 H11 Cl N2 O2'
_chemical_formula_weight 298.72
_chemical_name_systematic 3b
_space_group_crystal_system triclinic
_space_group_IT_number 2
_space_group_name_Hall '-P 1'
_space_group_name_H-M_alt 'P -1'
_symmetry_space_group_name_Hall '-P 1'
_symmetry_space_group_name_H-M 'P -1'
_atom_sites_solution_hydrogens mixed
_atom_sites_solution_primary direct
_audit_creation_date 2017-01-04
_audit_creation_method
;
Olex2 1.2
(compiled 2016.09.09 svn.r3337 for OlexSys, GUI svn.r5227)
;
_audit_update_record
;
2017-05-07 deposited with the CCDC.
2017-08-23 downloaded from the CCDC.
;
_cell_angle_alpha 112.293(2)
_cell_angle_beta 92.6647(18)
_cell_angle_gamma 104.094(2)
_cell_formula_units_Z 4
_cell_length_a 10.2425(2)
_cell_length_b 11.2220(3)
_cell_length_c 13.7847(3)
_cell_measurement_reflns_used 21206
_cell_measurement_temperature 294(1)
_cell_measurement_theta_max 76.2550
_cell_measurement_theta_min 3.5020
_cell_volume 1404.75(6)
_computing_cell_refinement 'CrysAlisPro 1.171.38.44a (Rigaku OD, 2015)'
_computing_data_collection 'CrysAlisPro 1.171.38.44a (Rigaku OD, 2015)'
_computing_data_reduction 'CrysAlisPro 1.171.38.44a (Rigaku OD, 2015)'
_computing_molecular_graphics 'Olex2 (Dolomanov et al., 2009)'
_computing_publication_material 'Olex2 (Dolomanov et al., 2009)'
_computing_structure_refinement 'ShelXL (Sheldrick, 2015)'
_computing_structure_solution 'ShelXT (Sheldrick, 2015)'
_diffrn_ambient_environment air
_diffrn_ambient_temperature 294(1)
_diffrn_detector 'CCD plate'
_diffrn_detector_area_resol_mean 5.2262
_diffrn_detector_type AtlasS2
_diffrn_measured_fraction_theta_full 1.0000
_diffrn_measured_fraction_theta_max 0.9944
_diffrn_measurement_details
;
List of Runs (angles in degrees, time in seconds):

  # Type    Start    End  Width  t~exp~   \w     \q     \k     \f   Frames
#--------------------------------------------------------------------------
  1  \w    -70.00  32.00   1.00    2.12    --  -41.49  57.00  90.00  102
  2  \w    -66.00  33.00   1.00    2.12    --  -41.49  38.00   0.00   99
  3  \w    -74.00  35.00   1.00    2.12    --  -41.49  77.00-150.00  109
  4  \w     13.00 115.00   1.00    2.12    --   41.49  57.00-180.00  102
  5  \w     23.00  98.00   1.00    2.12    --   41.49-125.00   0.00   75
  6  \w     57.00 151.00   1.00    8.50    --  112.00 178.00-120.00   94
  7  \w     29.00 109.00   1.00    8.50    --  112.00 -94.00 -90.00   80
  8  \w    100.00 178.00   1.00    8.50    --  112.00 111.00 150.00   78
  9  \w     83.00 178.00   1.00    8.50    --  112.00  61.00 -30.00   95
 10  \w     36.00 116.00   1.00    8.50    --  112.00-111.00  90.00   80
 11  \w    100.00 178.00   1.00    8.50    --  112.00 111.00  30.00   78
 12  \w     29.00 109.00   1.00    8.50    --  112.00 -94.00 -30.00   80
 13  \w     36.00 116.00   1.00    8.50    --  112.00-111.00 150.00   80
 14  \w     83.00 178.00   1.00    8.50    --  112.00  61.00-150.00   95
 15  \w     36.00 116.00   1.00    8.50    --  112.00-111.00 -90.00   80
 16  \w     29.00 109.00   1.00    8.50    --  112.00 -94.00-180.00   80
 17  \w     39.00 138.00   1.00    8.50    --  112.00 -45.00-120.00   99
 18  \w     36.00 116.00   1.00    8.50    --  112.00-111.00  60.00   80
 19  \w     29.00 109.00   1.00    8.50    --  112.00 -94.00-150.00   80
 20  \w     86.00 178.00   1.00    8.50    --  112.00  45.00 120.00   92
 21  \w     36.00 116.00   1.00    8.50    --  112.00-111.00 120.00   80
 22  \w     57.00 151.00   1.00    8.50    --  112.00 178.00 120.00   94
 23  \w     36.00 116.00   1.00    8.50    --  112.00-111.00 -30.00   80
 24  \w     57.00 151.00   1.00    8.50    --  112.00 178.00 -90.00   94
 25  \w     83.00 178.00   1.00    8.50    --  112.00  61.00  90.00   95
 26  \w      9.00 118.00   1.00    2.12    --   41.49  77.00 -30.00  109
 27  \w      9.00 118.00   1.00    2.12    --   41.49  77.00  90.00  109
 28  \w      9.00 118.00   1.00    2.12    --   41.49  77.00 -60.00  109
 29  \w     17.00 116.00   1.00    2.12    --   41.49  38.00 -30.00   99
 30  \w      9.00 118.00   1.00    2.12    --   41.49  77.00-150.00  109
 31  \w     13.00 115.00   1.00    2.12    --   41.49  57.00  60.00  102
 32  \w     86.00 178.00   1.00    8.50    --  112.00  45.00 -90.00   92
 33  \w     83.00 161.00   1.00    8.50    --  112.00  61.00  60.00   78
 34  \w     83.00 178.00   1.00    8.50    --  112.00  61.00   0.00   95
 35  \w     83.00 178.00   1.00    8.50    --  112.00  61.00 -60.00   95
 36  \w     79.00 178.00   1.00    8.50    --  112.00  77.00 150.00   99
 37  \w     83.00 178.00   1.00    8.50    --  112.00  61.00  30.00   95
 38  \w      9.00 118.00   1.00    2.12    --   41.49  77.00-180.00  109
 39  \w     17.00 116.00   1.00    2.12    --   41.49  38.00 150.00   99
 40  \w      9.00 118.00   1.00    2.12    --   41.49  77.00-120.00  109
 41  \w     23.00  98.00   1.00    2.12    --   41.49-125.00-180.00   75
 42  \w     13.00 115.00   1.00    2.12    --   41.49  57.00 -90.00  102
 43  \w      9.00 118.00   1.00    2.12    --   41.49  77.00  60.00  109
 44  \w     13.00 115.00   1.00    2.12    --   41.49  57.00 120.00  102
 45  \w    -47.00 130.00   1.00    2.12    --   41.49   0.00-180.00  177
 46  \w    -47.00 130.00   1.00    2.12    --   41.49   0.00-150.00  177
 47  \w     16.00 115.00   1.00    2.12    --   41.49  41.00  52.00   99
 48  \w     83.00 123.00   1.00    8.50    --  112.00  61.00 -90.00   40
 49  \w     79.00 178.00   1.00    8.50    --  112.00  77.00-180.00   99
 50  \w     83.00 178.00   1.00    8.50    --  112.00  61.00-120.00   95
 51  \w     79.00 178.00   1.00    8.50    --  112.00  77.00 120.00   99
;
_diffrn_measurement_device 'four-circle diffractometer'
_diffrn_measurement_device_type 'SuperNova, Dual, Cu at zero, AtlasS2'
_diffrn_measurement_method '\w scans'
_diffrn_orient_matrix_type 'CrysAlisPro convention (1999,Acta A55,543-557)'
_diffrn_orient_matrix_UB_11 -0.0222092000
_diffrn_orient_matrix_UB_12 -0.0952743000
_diffrn_orient_matrix_UB_13 0.0577690000
_diffrn_orient_matrix_UB_21 -0.1553698000
_diffrn_orient_matrix_UB_22 -0.0287269000
_diffrn_orient_matrix_UB_23 -0.0257748000
_diffrn_orient_matrix_UB_31 -0.0023699000
_diffrn_orient_matrix_UB_32 -0.1184111000
_diffrn_orient_matrix_UB_33 -0.1046221000
_diffrn_radiation_collimation '0.2 mm sinlge-pinhole'
_diffrn_radiation_monochromator mirror
_diffrn_radiation_probe x-ray
_diffrn_radiation_type 'Cu K\a'
_diffrn_radiation_wavelength 1.54184
_diffrn_reflns_av_R_equivalents 0.0255
_diffrn_reflns_av_unetI/netI 0.0122
_diffrn_reflns_Laue_measured_fraction_full 1.000
_diffrn_reflns_Laue_measured_fraction_max 0.993
_diffrn_reflns_limit_h_max 12
_diffrn_reflns_limit_h_min -12
_diffrn_reflns_limit_k_max 14
_diffrn_reflns_limit_k_min -14
_diffrn_reflns_limit_l_max 17
_diffrn_reflns_limit_l_min -17
_diffrn_reflns_number 39946
_diffrn_reflns_point_group_measured_fraction_full 1.000
_diffrn_reflns_point_group_measured_fraction_max 0.993
_diffrn_reflns_theta_full 67.684
_diffrn_reflns_theta_max 76.63
_diffrn_reflns_theta_min 3.51
_diffrn_source 'micro-focus sealed X-ray tube'
_diffrn_source_type 'SuperNova (Cu) X-ray Source'
_exptl_absorpt_coefficient_mu 2.460
_exptl_absorpt_correction_T_max 1.00000
_exptl_absorpt_correction_T_min 0.89053
_exptl_absorpt_correction_type multi-scan
_exptl_absorpt_process_details
;
CrysAlisPro 1.171.38.44a (Rigaku Oxford Diffraction, 2015)
Empirical absorption correction using spherical harmonics,
 implemented in SCALE3 ABSPACK scaling algorithm.
;
_exptl_crystal_colour 'clear light colourless'
_exptl_crystal_colour_lustre clear
_exptl_crystal_colour_modifier light
_exptl_crystal_colour_primary colourless
_exptl_crystal_density_diffrn 1.412
_exptl_crystal_description block
_exptl_crystal_F_000 616
_exptl_crystal_size_max 0.144
_exptl_crystal_size_mid 0.07
_exptl_crystal_size_min 0.055
_refine_diff_density_max 0.272
_refine_diff_density_min -0.372
_refine_diff_density_rms 0.032
_refine_ls_extinction_coef 0.0021(3)
_refine_ls_extinction_expression Fc^*^=kFc[1+0.001xFc^2^\l^3^/sin(2\q)]^-1/4^
_refine_ls_extinction_method 'SHELXL-2014/7 (Sheldrick 2014'
_refine_ls_goodness_of_fit_ref 1.068
_refine_ls_hydrogen_treatment constr
_refine_ls_matrix_type full
_refine_ls_number_parameters 381
_refine_ls_number_reflns 5881
_refine_ls_number_restraints 0
_refine_ls_restrained_S_all 1.068
_refine_ls_R_factor_all 0.0436
_refine_ls_R_factor_gt 0.0391
_refine_ls_shift/su_max 0.000
_refine_ls_shift/su_mean 0.000
_refine_ls_structure_factor_coef Fsqd
_refine_ls_weighting_details 'w=1/[\s^2^(Fo^2^)+(0.0575P)^2^+0.2605P] where P=(Fo^2^+2Fc^2^)/3'
_refine_ls_weighting_scheme calc
_refine_ls_wR_factor_gt 0.1099
_refine_ls_wR_factor_ref 0.1142
_reflns_Friedel_coverage 0.000
_reflns_number_gt 5200
_reflns_number_total 5881
_reflns_threshold_expression 'I > 2\s(I)'
_cod_data_source_file c7ra05287a2.cif
_cod_data_source_block exp_582
_cod_database_code 7229028
_chemical_oxdiff_formula 2(C16H11ClN2O2)
_shelx_space_group_comment
;
The symmetry employed for this shelxl refinement is uniquely defined
by the following loop, which should always be used as a source of
symmetry information in preference to the above space-group names.
They are only intended as comments.
;
_reflns_odcompleteness_completeness 100.00
_reflns_odcompleteness_iscentric 1
_reflns_odcompleteness_theta 74.33
_olex2_refinement_description
;
1. Fixed Uiso
 At 1.2 times of:
  All C(H) groups, All N(H,H) groups
2.a Aromatic/amide H refined with riding coordinates:
 C1(H1), C2(H2), C6(H6), C9(H9), C10(H10), C16(H16), C17(H17), C19(H19),
 C20(H20)
2.b X=CH2 refined with riding coordinates:
 N11(H11A,H11B)
;
_shelx_shelxl_version_number 2014/7
_olex2_date_sample_data_collection 2016-12-01
_olex2_submission_special_instructions 'No special instructions were received'
_oxdiff_exptl_absorpt_empirical_details
;
Empirical correction (ABSPACK) includes:
- Absorption correction using spherical harmonics
- Frame scaling
;
_oxdiff_exptl_absorpt_empirical_full_max 1.204
_oxdiff_exptl_absorpt_empirical_full_min 0.767

loop_
_space_group_symop_operation_xyz
'x, y, z'
'-x, -y, -z'

loop_
_atom_site_label
_atom_site_type_symbol
_atom_site_fract_x
_atom_site_fract_y
_atom_site_fract_z
_atom_site_U_iso_or_equiv
_atom_site_adp_type
_atom_site_occupancy
_atom_site_site_symmetry_order
_atom_site_calc_flag
_atom_site_refinement_flags_posn
Cl1 Cl 0.54638(7) 0.70274(7) 0.05419(4) 0.0932(2) Uani 1 1 d .
O12 O 0.49642(10) 0.80251(10) 0.55657(8) 0.0490(2) Uani 1 1 d .
O15 O 0.63978(14) 0.67511(13) 0.52743(9) 0.0715(3) Uani 1 1 d .
N7 N 0.29678(11) 0.65353(12) 0.62624(9) 0.0451(2) Uani 1 1 d .
N11 N 0.09174(13) 0.49476(15) 0.59217(11) 0.0627(3) Uani 1 1 d .
H11A H 0.0914 0.4744 0.5254 0.075 Uiso 1 1 calc R
H11B H 0.0253 0.4532 0.6138 0.075 Uiso 1 1 calc R
C1 C 0.63477(19) 0.94288(18) 0.84034(14) 0.0690(4) Uani 1 1 d .
H1 H 0.7120 1.0051 0.8865 0.083 Uiso 1 1 calc R
C2 C 0.62219(17) 0.91637(16) 0.73176(13) 0.0587(4) Uani 1 1 d .
H2 H 0.6899 0.9630 0.7062 0.070 Uiso 1 1 calc R
C3 C 0.51096(14) 0.82244(15) 0.66393(11) 0.0477(3) Uani 1 1 d .
C4 C 0.40466(14) 0.74893(13) 0.69817(11) 0.0442(3) Uani 1 1 d .
C5 C 0.41673(16) 0.78094(15) 0.80881(11) 0.0521(3) Uani 1 1 d .
C6 C 0.53321(19) 0.87691(17) 0.87793(13) 0.0644(4) Uani 1 1 d .
H6 H 0.5411 0.8956 0.9501 0.077 Uiso 1 1 calc R
C8 C 0.19646(14) 0.59199(15) 0.66305(12) 0.0484(3) Uani 1 1 d .
C9 C 0.19637(16) 0.62335(17) 0.77383(13) 0.0581(4) Uani 1 1 d .
H9 H 0.1221 0.5814 0.7971 0.070 Uiso 1 1 calc R
C10 C 0.30461(18) 0.71397(17) 0.84381(12) 0.0599(4) Uani 1 1 d .
H10 H 0.3063 0.7331 0.9158 0.072 Uiso 1 1 calc R
C13 C 0.57200(14) 0.72999(14) 0.49569(11) 0.0467(3) Uani 1 1 d .
C14 C 0.56305(13) 0.72711(14) 0.38736(11) 0.0443(3) Uani 1 1 d .
C16 C 0.48596(13) 0.79429(14) 0.35399(11) 0.0447(3) Uani 1 1 d .
H16 H 0.4374 0.8441 0.4005 0.054 Uiso 1 1 calc R
C17 C 0.48146(15) 0.78698(15) 0.25127(12) 0.0517(3) Uani 1 1 d .
H17 H 0.4296 0.8314 0.2283 0.062 Uiso 1 1 calc R
C18 C 0.55430(17) 0.71347(17) 0.18372(12) 0.0573(4) Uani 1 1 d .
C19 C 0.63232(19) 0.6469(2) 0.21549(14) 0.0702(5) Uani 1 1 d .
H19 H 0.6815 0.5980 0.1689 0.084 Uiso 1 1 calc R
C20 C 0.63629(18) 0.65411(19) 0.31756(13) 0.0640(4) Uani 1 1 d .
H20 H 0.6886 0.6096 0.3400 0.077 Uiso 1 1 calc R
Cl21 Cl 0.03392(9) 0.90690(8) 0.87853(5) 0.1144(3) Uani 1 1 d .
O12A O 0.02560(10) 0.79920(11) 0.36979(9) 0.0575(3) Uani 1 1 d .
O15A O 0.23838(11) 0.93758(11) 0.43198(10) 0.0616(3) Uani 1 1 d .
N7A N 0.16604(10) 0.61523(11) 0.32588(8) 0.0422(2) Uani 1 1 d .
N11A N 0.27352(14) 0.49525(14) 0.38634(11) 0.0592(3) Uani 1 1 d .
H11C H 0.2961 0.5676 0.4436 0.071 Uiso 1 1 d GR
H11D H 0.3427 0.4641 0.3734 0.071 Uiso 1 1 d GR
C1A C 0.0536(2) 0.7336(2) 0.08992(16) 0.0818(6) Uani 1 1 d .
H1A H 0.0290 0.7624 0.0386 0.098 Uiso 1 1 calc R
C2A C 0.02209(19) 0.78949(18) 0.19226(17) 0.0721(5) Uani 1 1 d .
H2A H -0.0247 0.8543 0.2087 0.086 Uiso 1 1 calc R
C3A C 0.06018(14) 0.74851(15) 0.26793(12) 0.0521(3) Uani 1 1 d .
C4A C 0.12974(12) 0.64958(13) 0.24575(10) 0.0434(3) Uani 1 1 d .
C5A C 0.15858(15) 0.59202(15) 0.14175(11) 0.0519(3) Uani 1 1 d .
C6A C 0.12011(19) 0.63744(19) 0.06543(13) 0.0699(5) Uani 1 1 d .
H6A H 0.1406 0.6009 -0.0028 0.084 Uiso 1 1 calc R
C8A C 0.23308(13) 0.52362(14) 0.30461(11) 0.0460(3) Uani 1 1 d .
C9A C 0.26052(17) 0.45486(16) 0.20046(13) 0.0597(4) Uani 1 1 d .
H9A H 0.3030 0.3870 0.1871 0.072 Uiso 1 1 calc R
C10A C 0.22423(17) 0.48926(18) 0.12175(13) 0.0621(4) Uani 1 1 d .
H10A H 0.2424 0.4453 0.0538 0.075 Uiso 1 1 calc R
C13A C 0.13249(14) 0.88057(14) 0.44891(13) 0.0505(3) Uani 1 1 d .
C14A C 0.10207(15) 0.88762(14) 0.55429(13) 0.0526(3) Uani 1 1 d .
C16A C -0.02692(17) 0.83359(17) 0.57203(15) 0.0666(4) Uani 1 1 d .
H16A H -0.0997 0.7939 0.5166 0.080 Uiso 1 1 calc R
C17A C -0.0478(2) 0.83843(19) 0.67122(18) 0.0777(6) Uani 1 1 d .
H17A H -0.1343 0.8023 0.6831 0.093 Uiso 1 1 calc R
C18A C 0.0608(2) 0.89726(18) 0.75270(16) 0.0727(5) Uani 1 1 d .
C19A C 0.1900(2) 0.9518(2) 0.73742(16) 0.0719(5) Uani 1 1 d .
H19A H 0.2625 0.9911 0.7931 0.086 Uiso 1 1 calc R
C20A C 0.20942(17) 0.94671(17) 0.63772(14) 0.0620(4) Uani 1 1 d .
H20A H 0.2960 0.9835 0.6263 0.074 Uiso 1 1 calc R

loop_
_atom_site_aniso_label
_atom_site_aniso_U_11
_atom_site_aniso_U_22
_atom_site_aniso_U_33
_atom_site_aniso_U_23
_atom_site_aniso_U_13
_atom_site_aniso_U_12
Cl1 0.1300(5) 0.1217(4) 0.0517(2) 0.0474(3) 0.0253(3) 0.0544(4)
O12 0.0503(5) 0.0669(6) 0.0493(5) 0.0379(5) 0.0184(4) 0.0249(4)
O15 0.0940(9) 0.0915(8) 0.0595(7) 0.0430(6) 0.0162(6) 0.0583(7)
N7 0.0478(6) 0.0547(6) 0.0455(6) 0.0300(5) 0.0144(5) 0.0196(5)
N11 0.0523(7) 0.0793(9) 0.0585(8) 0.0367(7) 0.0130(6) 0.0067(6)
C1 0.0721(10) 0.0660(10) 0.0582(9) 0.0242(8) -0.0005(8) 0.0040(8)
C2 0.0602(9) 0.0593(8) 0.0600(9) 0.0311(7) 0.0126(7) 0.0110(7)
C3 0.0535(7) 0.0560(7) 0.0470(7) 0.0307(6) 0.0148(6) 0.0216(6)
C4 0.0511(7) 0.0500(7) 0.0446(7) 0.0275(6) 0.0144(5) 0.0220(6)
C5 0.0648(8) 0.0567(8) 0.0445(7) 0.0276(6) 0.0145(6) 0.0212(7)
C6 0.0826(11) 0.0657(9) 0.0439(8) 0.0243(7) 0.0072(7) 0.0162(8)
C8 0.0493(7) 0.0577(8) 0.0532(8) 0.0333(6) 0.0168(6) 0.0220(6)
C9 0.0613(9) 0.0715(9) 0.0560(9) 0.0389(8) 0.0252(7) 0.0199(7)
C10 0.0756(10) 0.0723(10) 0.0438(7) 0.0332(7) 0.0214(7) 0.0236(8)
C13 0.0471(7) 0.0527(7) 0.0506(7) 0.0294(6) 0.0103(6) 0.0179(6)
C14 0.0413(6) 0.0531(7) 0.0478(7) 0.0281(6) 0.0098(5) 0.0166(5)
C16 0.0403(6) 0.0505(7) 0.0507(7) 0.0272(6) 0.0096(5) 0.0141(5)
C17 0.0525(7) 0.0581(8) 0.0536(8) 0.0318(7) 0.0042(6) 0.0173(6)
C18 0.0637(9) 0.0692(9) 0.0458(8) 0.0302(7) 0.0112(6) 0.0189(7)
C19 0.0798(11) 0.0950(13) 0.0563(9) 0.0345(9) 0.0265(8) 0.0509(10)
C20 0.0715(10) 0.0865(11) 0.0582(9) 0.0375(8) 0.0196(8) 0.0494(9)
Cl21 0.1698(7) 0.1225(5) 0.0899(4) 0.0587(4) 0.0714(4) 0.0741(5)
O12A 0.0432(5) 0.0592(6) 0.0700(7) 0.0248(5) 0.0070(5) 0.0168(4)
O15A 0.0536(6) 0.0592(6) 0.0696(7) 0.0292(5) 0.0131(5) 0.0057(5)
N7A 0.0396(5) 0.0505(6) 0.0423(5) 0.0263(5) 0.0071(4) 0.0103(4)
N11A 0.0633(7) 0.0629(8) 0.0655(8) 0.0393(7) 0.0049(6) 0.0212(6)
C1A 0.0939(13) 0.0795(12) 0.0732(12) 0.0544(10) -0.0238(10) -0.0052(10)
C2A 0.0706(10) 0.0620(9) 0.0883(13) 0.0437(9) -0.0170(9) 0.0104(8)
C3A 0.0450(7) 0.0534(7) 0.0597(8) 0.0295(7) -0.0014(6) 0.0077(6)
C4A 0.0378(6) 0.0492(7) 0.0449(7) 0.0268(6) 0.0021(5) 0.0035(5)
C5A 0.0504(7) 0.0592(8) 0.0407(7) 0.0247(6) 0.0014(5) -0.0003(6)
C6A 0.0791(11) 0.0762(11) 0.0459(8) 0.0353(8) -0.0057(8) -0.0077(9)
C8A 0.0432(6) 0.0474(7) 0.0503(7) 0.0259(6) 0.0056(5) 0.0083(5)
C9A 0.0609(9) 0.0565(8) 0.0607(9) 0.0197(7) 0.0114(7) 0.0205(7)
C10A 0.0633(9) 0.0676(9) 0.0443(8) 0.0146(7) 0.0128(7) 0.0111(7)
C13A 0.0444(7) 0.0441(7) 0.0650(9) 0.0225(6) 0.0102(6) 0.0149(5)
C14A 0.0490(7) 0.0422(7) 0.0664(9) 0.0196(6) 0.0164(6) 0.0149(6)
C16A 0.0540(8) 0.0579(9) 0.0750(11) 0.0145(8) 0.0229(8) 0.0111(7)
C17A 0.0769(12) 0.0623(10) 0.0887(14) 0.0230(9) 0.0439(11) 0.0168(9)
C18A 0.0986(14) 0.0599(9) 0.0733(11) 0.0294(9) 0.0396(10) 0.0375(10)
C19A 0.0785(11) 0.0739(11) 0.0683(11) 0.0286(9) 0.0148(9) 0.0296(9)
C20A 0.0548(8) 0.0635(9) 0.0687(10) 0.0278(8) 0.0133(7) 0.0157(7)

loop_
_atom_type_symbol
_atom_type_description
_atom_type_scat_dispersion_real
_atom_type_scat_dispersion_imag
_atom_type_scat_source
C C 0.0181 0.0091 'International Tables Vol C Tables 4.2.6.8 and 6.1.1.4'
H H 0.0000 0.0000 'International Tables Vol C Tables 4.2.6.8 and 6.1.1.4'
Cl Cl 0.3639 0.7018 'International Tables Vol C Tables 4.2.6.8 and 6.1.1.4'
N N 0.0311 0.0180 'International Tables Vol C Tables 4.2.6.8 and 6.1.1.4'
O O 0.0492 0.0322 'International Tables Vol C Tables 4.2.6.8 and 6.1.1.4'

loop_
_geom_angle_atom_site_label_1
_geom_angle_atom_site_label_2
_geom_angle_atom_site_label_3
_geom_angle
C13 O12 C3 116.36(10)
C8 N7 C4 117.72(12)
H11A N11 H11B 120.0
C8 N11 H11A 120.0
C8 N11 H11B 120.0
C2 C1 H1 120.1
C6 C1 H1 120.1
C6 C1 C2 119.74(16)
C1 C2 H2 120.0
C3 C2 C1 120.01(14)
C3 C2 H2 120.0
O12 C3 C4 118.13(12)
C2 C3 O12 119.20(12)
C2 C3 C4 122.56(13)
N7 C4 C3 120.11(12)
N7 C4 C5 123.33(12)
C3 C4 C5 116.55(13)
C4 C5 C10 116.30(14)
C6 C5 C4 120.29(14)
C6 C5 C10 123.39(14)
C1 C6 C5 120.78(15)
C1 C6 H6 119.6
C5 C6 H6 119.6
N7 C8 N11 117.98(13)
N7 C8 C9 122.72(14)
N11 C8 C9 119.30(13)
C8 C9 H9 120.4
C10 C9 C8 119.25(13)
C10 C9 H9 120.4
C5 C10 H10 119.7
C9 C10 C5 120.52(13)
C9 C10 H10 119.7
O12 C13 C14 112.89(11)
O15 C13 O12 122.83(13)
O15 C13 C14 124.28(13)
C16 C14 C13 122.77(12)
C16 C14 C20 119.55(13)
C20 C14 C13 117.68(12)
C14 C16 H16 120.1
C17 C16 C14 119.87(13)
C17 C16 H16 120.1
C16 C17 H17 120.3
C18 C17 C16 119.36(13)
C18 C17 H17 120.3
C17 C18 Cl1 119.15(12)
C17 C18 C19 121.71(14)
C19 C18 Cl1 119.14(13)
C18 C19 H19 120.6
C18 C19 C20 118.79(15)
C20 C19 H19 120.6
C14 C20 H20 119.6
C19 C20 C14 120.72(14)
C19 C20 H20 119.6
C13A O12A C3A 115.20(11)
C8A N7A C4A 117.86(12)
H11C N11A H11D 109.4
C8A N11A H11C 109.2
C8A N11A H11D 109.4
C2A C1A H1A 119.9
C6A C1A H1A 119.9
C6A C1A C2A 120.11(15)
C1A C2A H2A 120.1
C3A C2A C1A 119.80(18)
C3A C2A H2A 120.1
O12A C3A C4A 117.24(12)
C2A C3A O12A 120.94(16)
C2A C3A C4A 121.75(17)
N7A C4A C3A 118.34(13)
N7A C4A C5A 123.71(13)
C3A C4A C5A 117.96(13)
C4A C5A C10A 116.13(13)
C6A C5A C4A 119.25(16)
C6A C5A C10A 124.61(16)
C1A C6A C5A 121.11(17)
C1A C6A H6A 119.4
C5A C6A H6A 119.4
N7A C8A N11A 116.96(13)
N7A C8A C9A 122.37(13)
N11A C8A C9A 120.67(14)
C8A C9A H9A 120.4
C10A C9A C8A 119.30(15)
C10A C9A H9A 120.4
C5A C10A H10A 119.8
C9A C10A C5A 120.47(15)
C9A C10A H10A 119.8
O12A C13A C14A 112.41(12)
O15A C13A O12A 122.40(14)
O15A C13A C14A 125.19(14)
C16A C14A C13A 123.07(15)
C20A C14A C13A 117.73(13)
C20A C14A C16A 119.16(16)
C14A C16A H16A 119.8
C17A C16A C14A 120.36(18)
C17A C16A H16A 119.8
C16A C17A H17A 120.3
C16A C17A C18A 119.34(17)
C18A C17A H17A 120.3
C17A C18A Cl21 119.39(15)
C17A C18A C19A 121.58(18)
C19A C18A Cl21 119.01(18)
C18A C19A H19A 120.7
C18A C19A C20A 118.51(19)
C20A C19A H19A 120.7
C14A C20A H20A 119.5
C19A C20A C14A 121.06(16)
C19A C20A H20A 119.5

loop_
_geom_bond_atom_site_label_1
_geom_bond_atom_site_label_2
_geom_bond_distance
Cl1 C18 1.7401(15)
O12 C3 1.4052(16)
O12 C13 1.3472(17)
O15 C13 1.1988(16)
N7 C4 1.3663(18)
N7 C8 1.3262(17)
N11 H11A 0.8600
N11 H11B 0.8600
N11 C8 1.349(2)
C1 H1 0.9300
C1 C2 1.404(2)
C1 C6 1.366(2)
C2 H2 0.9300
C2 C3 1.361(2)
C3 C4 1.4123(19)
C4 C5 1.4197(19)
C5 C6 1.408(2)
C5 C10 1.422(2)
C6 H6 0.9300
C8 C9 1.431(2)
C9 H9 0.9300
C9 C10 1.342(2)
C10 H10 0.9300
C13 C14 1.4794(18)
C14 C16 1.3866(18)
C14 C20 1.389(2)
C16 H16 0.9300
C16 C17 1.3848(19)
C17 H17 0.9300
C17 C18 1.373(2)
C18 C19 1.376(2)
C19 H19 0.9300
C19 C20 1.377(2)
C20 H20 0.9300
Cl21 C18A 1.736(2)
O12A C3A 1.400(2)
O12A C13A 1.3670(18)
O15A C13A 1.1995(17)
N7A C4A 1.3644(16)
N7A C8A 1.3221(18)
N11A H11C 0.8606
N11A H11D 0.8611
N11A C8A 1.3547(18)
C1A H1A 0.9300
C1A C2A 1.399(3)
C1A C6A 1.359(3)
C2A H2A 0.9300
C2A C3A 1.366(2)
C3A C4A 1.408(2)
C4A C5A 1.411(2)
C5A C6A 1.410(2)
C5A C10A 1.418(2)
C6A H6A 0.9300
C8A C9A 1.428(2)
C9A H9A 0.9300
C9A C10A 1.347(2)
C10A H10A 0.9300
C13A C14A 1.477(2)
C14A C16A 1.388(2)
C14A C20A 1.386(2)
C16A H16A 0.9300
C16A C17A 1.376(3)
C17A H17A 0.9300
C17A C18A 1.377(3)
C18A C19A 1.378(3)
C19A H19A 0.9300
C19A C20A 1.380(3)
C20A H20A 0.9300

loop_
_geom_torsion_atom_site_label_1
_geom_torsion_atom_site_label_2
_geom_torsion_atom_site_label_3
_geom_torsion_atom_site_label_4
_geom_torsion
Cl1 C18 C19 C20 -178.95(15)
O12 C3 C4 N7 5.30(19)
O12 C3 C4 C5 -174.13(12)
O12 C13 C14 C16 0.88(19)
O12 C13 C14 C20 -179.49(14)
O15 C13 C14 C16 -178.51(15)
O15 C13 C14 C20 1.1(2)
N7 C4 C5 C6 177.62(14)
N7 C4 C5 C10 -4.0(2)
N7 C8 C9 C10 -3.3(2)
N11 C8 C9 C10 175.76(15)
C1 C2 C3 O12 176.50(15)
C1 C2 C3 C4 0.3(2)
C2 C1 C6 C5 1.0(3)
C2 C3 C4 N7 -178.48(13)
C2 C3 C4 C5 2.1(2)
C3 O12 C13 O15 6.1(2)
C3 O12 C13 C14 -173.28(11)
C3 C4 C5 C6 -3.0(2)
C3 C4 C5 C10 175.37(13)
C4 N7 C8 N11 -177.95(12)
C4 N7 C8 C9 1.1(2)
C4 C5 C6 C1 1.5(3)
C4 C5 C10 C9 1.7(2)
C6 C1 C2 C3 -1.9(3)
C6 C5 C10 C9 180.00(16)
C8 N7 C4 C3 -176.76(12)
C8 N7 C4 C5 2.63(19)
C8 C9 C10 C5 1.7(2)
C10 C5 C6 C1 -176.71(17)
C13 O12 C3 C2 77.98(17)
C13 O12 C3 C4 -105.67(14)
C13 C14 C16 C17 -179.71(13)
C13 C14 C20 C19 179.86(17)
C14 C16 C17 C18 -0.3(2)
C16 C14 C20 C19 -0.5(3)
C16 C17 C18 Cl1 179.12(11)
C16 C17 C18 C19 -0.2(3)
C17 C18 C19 C20 0.4(3)
C18 C19 C20 C14 0.0(3)
C20 C14 C16 C17 0.7(2)
Cl21 C18A C19A C20A -178.30(14)
O12A C3A C4A N7A -3.82(18)
O12A C3A C4A C5A 176.51(11)
O12A C13A C14A C16A -8.9(2)
O12A C13A C14A C20A 168.59(13)
O15A C13A C14A C16A 171.79(15)
O15A C13A C14A C20A -10.8(2)
N7A C4A C5A C6A -178.14(13)
N7A C4A C5A C10A 2.62(19)
N7A C8A C9A C10A 4.0(2)
N11A C8A C9A C10A -177.18(14)
C1A C2A C3A O12A -177.66(15)
C1A C2A C3A C4A -0.7(2)
C2A C1A C6A C5A 0.0(3)
C2A C3A C4A N7A 179.13(13)
C2A C3A C4A C5A -0.5(2)
C3A O12A C13A O15A 21.77(19)
C3A O12A C13A C14A -157.59(12)
C3A C4A C5A C6A 1.51(19)
C3A C4A C5A C10A -177.73(13)
C4A N7A C8A N11A 177.14(11)
C4A N7A C8A C9A -3.96(19)
C4A C5A C6A C1A -1.3(2)
C4A C5A C10A C9A -2.6(2)
C6A C1A C2A C3A 1.0(3)
C6A C5A C10A C9A 178.22(15)
C8A N7A C4A C3A -179.03(12)
C8A N7A C4A C5A 0.62(18)
C8A C9A C10A C5A -0.4(2)
C10A C5A C6A C1A 177.91(16)
C13A O12A C3A C2A -111.38(16)
C13A O12A C3A C4A 71.54(16)
C13A C14A C16A C17A 177.28(15)
C13A C14A C20A C19A -177.19(15)
C14A C16A C17A C18A -0.1(3)
C16A C14A C20A C19A 0.4(2)
C16A C17A C18A Cl21 178.52(14)
C16A C17A C18A C19A 0.1(3)
C17A C18A C19A C20A 0.1(3)
C18A C19A C20A C14A -0.3(3)
C20A C14A C16A C17A -0.1(2)

loop_
_smtbx_masks_void_nr
_smtbx_masks_void_average_x
_smtbx_masks_void_average_y
_smtbx_masks_void_average_z
_smtbx_masks_void_volume
_smtbx_masks_void_count_electrons
1 0.206 0.186 0.025 10.8 0.3
2 0.794 0.814 0.975 10.8 0.3
